data_7002311
loop_
_publ_author_name
'Liu, Hai-Yan'
'Wu, Hua'
'Ma, Jian-Fang'
'Yang, Jin'
'Liu, Ying-Ying'

_publ_section_title
;
 Syntheses, structures, and photoluminescence of a series of silver(I)
 sulfonates with pyrazine derivatives
;
_journal_issue 38
_journal_name_full 'Dalton Transactions'
_journal_page_first 7957
_journal_page_last 7968
_journal_paper_doi 10.1039/b905483a
_journal_year 2009
_chemical_formula_moiety 'C15 H20 Ag N3 O3 S'
_chemical_formula_sum 'C15 H20 Ag N3 O3 S'
_chemical_formula_weight 430.27
_chemical_name_systematic
;
?
;
_space_group_IT_number 14
_symmetry_cell_setting monoclinic
_symmetry_space_group_name_Hall '-P 2ybc'
_symmetry_space_group_name_H-M 'P 1 21/c 1'
_atom_sites_solution_hydrogens geom
_atom_sites_solution_primary direct
_atom_sites_solution_secondary difmap
_audit_creation_method SHELXL-97
_cell_angle_alpha 90.00
_cell_angle_beta 99.42(3)
_cell_angle_gamma 90.00
_cell_formula_units_Z 4
_cell_length_a 12.073(2)
_cell_length_b 8.6984(17)
_cell_length_c 16.254(3)
_cell_measurement_reflns_used 3249
_cell_measurement_temperature 293(2)
_cell_measurement_theta_max 27.5
_cell_measurement_theta_min 3.0
_cell_volume 1683.9(6)
_computing_cell_refinement PROCESS-AUTO
_computing_data_collection PROCESS-AUTO
_computing_data_reduction PROCESS-AUTO
_computing_molecular_graphics 'SHELXTL-PLUS (Sheldrick, 1990)'
_computing_publication_material SHELXL-97
_computing_structure_refinement 'SHELXL-97 (Sheldrick, 1997)'
_computing_structure_solution 'SHELXS-97 (Sheldrick, 1997)'
_diffrn_ambient_temperature 293(2)
_diffrn_detector_area_resol_mean 10.0
_diffrn_measured_fraction_theta_full 0.998
_diffrn_measured_fraction_theta_max 0.998
_diffrn_measurement_device_type 'Rigaku RAXIS-RAPID'
_diffrn_measurement_method '\w scans'
_diffrn_radiation_monochromator graphite
_diffrn_radiation_source 'fine-focus sealed tube'
_diffrn_radiation_type MoK\a
_diffrn_radiation_wavelength 0.71073
_diffrn_reflns_av_R_equivalents 0.0301
_diffrn_reflns_av_sigmaI/netI 0.0252
_diffrn_reflns_limit_h_max 15
_diffrn_reflns_limit_h_min -15
_diffrn_reflns_limit_k_max 10
_diffrn_reflns_limit_k_min -11
_diffrn_reflns_limit_l_max 21
_diffrn_reflns_limit_l_min -21
_diffrn_reflns_number 15979
_diffrn_reflns_theta_full 27.48
_diffrn_reflns_theta_max 27.48
_diffrn_reflns_theta_min 3.05
_exptl_absorpt_coefficient_mu 1.338
_exptl_absorpt_correction_T_max 0.83
_exptl_absorpt_correction_T_min 0.74
_exptl_absorpt_correction_type multi-scan
_exptl_absorpt_process_details 'SADABS (Sheldrick, 1996)'
_exptl_crystal_colour colorless
_exptl_crystal_density_diffrn 1.697
_exptl_crystal_density_method 'not measured'
_exptl_crystal_description prism
_exptl_crystal_F_000 872
_exptl_crystal_size_max 0.46
_exptl_crystal_size_mid 0.15
_exptl_crystal_size_min 0.14
_refine_diff_density_max 0.926
_refine_diff_density_min -0.344
_refine_diff_density_rms 0.093
_refine_ls_extinction_method none
_refine_ls_goodness_of_fit_ref 1.077
_refine_ls_hydrogen_treatment mixed
_refine_ls_matrix_type full
_refine_ls_number_parameters 216
_refine_ls_number_reflns 3863
_refine_ls_number_restraints 0
_refine_ls_restrained_S_all 1.077
_refine_ls_R_factor_all 0.0422
_refine_ls_R_factor_gt 0.0335
_refine_ls_shift/su_max 0.001
_refine_ls_shift/su_mean 0.000
_refine_ls_structure_factor_coef Fsqd
_refine_ls_weighting_details 'calc w=1/[\s^2^(Fo^2^)+(0.0426P)^2^+1.0795P] where P=(Fo^2^+2Fc^2^)/3'
_refine_ls_weighting_scheme calc
_refine_ls_wR_factor_gt 0.0792
_refine_ls_wR_factor_ref 0.0830
_reflns_number_gt 3249
_reflns_number_total 3863
_reflns_threshold_expression >2sigma(I)
_cod_data_source_file b905483a.txt
_cod_data_source_block 5
_cod_depositor_comments
;
The following automatic conversions were performed:
'_symmetry_cell_setting' value 'Monoclinic' changed to 'monoclinic'
according to '/home/saulius/struct/CIF-dictionaries/cif_core.dic'
dictionary named 'cif_core.dic' version 2.4.1 from 2010-06-29.

Automatic conversion script
Id: cif_fix_enum 1527 2010-12-29 10:47:43Z saulius 
;
_cod_original_sg_symbol_H-M 'P 21/c'
_cod_database_code 7002311

loop_
_symmetry_equiv_pos_as_xyz
'x, y, z'
'-x, y+1/2, -z+1/2'
'-x, -y, -z'
'x, -y-1/2, z-1/2'

loop_
_atom_site_label
_atom_site_type_symbol
_atom_site_fract_x
_atom_site_fract_y
_atom_site_fract_z
_atom_site_U_iso_or_equiv
_atom_site_adp_type
_atom_site_occupancy
_atom_site_symmetry_multiplicity
_atom_site_calc_flag
_atom_site_refinement_flags
_atom_site_disorder_assembly
_atom_site_disorder_group
Ag1 Ag 0.782424(18) 0.52974(3) 0.135117(14) 0.03570(9) Uani 1 1 d . . .
C5 C 0.8295(2) 1.1397(3) 0.28409(15) 0.0265(5) Uani 1 1 d . . .
H5 H 0.8997 1.1328 0.2679 0.032 Uiso 1 1 calc R . .
C6 C 0.7819(2) 1.2835(3) 0.29267(15) 0.0262(5) Uani 1 1 d . . .
C7 C 0.6213(3) 1.4474(4) 0.3241(3) 0.0585(10) Uani 1 1 d . . .
H7A H 0.6704 1.5275 0.3112 0.088 Uiso 1 1 calc R . .
H7B H 0.6060 1.4616 0.3797 0.088 Uiso 1 1 calc R . .
H7C H 0.5522 1.4512 0.2853 0.088 Uiso 1 1 calc R . .
C8 C 0.6289(3) 0.7752(4) 0.0132(2) 0.0485(8) Uani 1 1 d . . .
H18A H 0.6957 0.7600 0.0534 0.073 Uiso 1 1 calc R . .
H18B H 0.5860 0.8582 0.0309 0.073 Uiso 1 1 calc R . .
H18C H 0.6492 0.7995 -0.0400 0.073 Uiso 1 1 calc R . .
C11 C 0.5884(3) 0.2487(4) 0.1016(2) 0.0470(8) Uani 1 1 d . . .
H16A H 0.6588 0.2782 0.1343 0.070 Uiso 1 1 calc R . .
H16B H 0.5999 0.1628 0.0669 0.070 Uiso 1 1 calc R . .
H16C H 0.5366 0.2206 0.1379 0.070 Uiso 1 1 calc R . .
C1 C 0.7733(2) 1.0073(3) 0.29944(17) 0.0279(5) Uani 1 1 d . . .
C2 C 0.6697(3) 1.0154(3) 0.3252(2) 0.0416(7) Uani 1 1 d . . .
H2 H 0.6321 0.9264 0.3365 0.050 Uiso 1 1 calc R . .
C3 C 0.6232(3) 1.1586(4) 0.3337(2) 0.0439(7) Uani 1 1 d . . .
H3 H 0.5535 1.1644 0.3508 0.053 Uiso 1 1 calc R . .
C4 C 0.6766(3) 1.2937(3) 0.31793(18) 0.0352(6) Uani 1 1 d . . .
C13 C 0.9721(2) 0.6394(3) 0.02651(16) 0.0298(5) Uani 1 1 d . . .
C14 C 0.9458(2) 0.3766(3) 0.02363(17) 0.0317(6) Uani 1 1 d . . .
C15 C 0.8864(3) 0.2407(4) 0.0508(2) 0.0508(8) Uani 1 1 d . . .
H12A H 0.8328 0.2740 0.0847 0.076 Uiso 1 1 calc R . .
H12B H 0.9399 0.1730 0.0827 0.076 Uiso 1 1 calc R . .
H12C H 0.8482 0.1873 0.0028 0.076 Uiso 1 1 calc R . .
C12 C 0.9404(3) 0.7943(3) 0.05472(19) 0.0374(6) Uani 1 1 d . . .
H13A H 0.8826 0.7834 0.0884 0.056 Uiso 1 1 calc R . .
H13B H 0.9132 0.8567 0.0070 0.056 Uiso 1 1 calc R . .
H13C H 1.0050 0.8422 0.0869 0.056 Uiso 1 1 calc R . .
C9 C 0.5602(2) 0.6318(3) 0.00586(17) 0.0316(6) Uani 1 1 d . . .
C10 C 0.5418(2) 0.3805(3) 0.04807(17) 0.0310(6) Uani 1 1 d . . .
N2 N 0.9185(2) 0.5160(3) 0.04966(15) 0.0321(5) Uani 1 1 d . . .
N3 N 0.6011(2) 0.5112(3) 0.05330(15) 0.0312(5) Uani 1 1 d . . .
O1 O 0.7542(2) 0.7680(2) 0.20754(13) 0.0467(6) Uani 1 1 d . . .
O2 O 0.8210(2) 0.7311(2) 0.35386(13) 0.0439(5) Uani 1 1 d . . .
O3 O 0.9415(2) 0.8470(3) 0.26739(17) 0.0510(6) Uani 1 1 d . . .
S1 S 0.82835(6) 0.82426(7) 0.28143(4) 0.02986(15) Uani 1 1 d . . .
N1 N 0.8361(2) 1.4173(3) 0.27068(16) 0.0312(5) Uani 1 1 d . . .
HN1 H 0.825(3) 1.495(4) 0.303(2) 0.028(8) Uiso 1 1 d . . .
HN2 H 0.904(3) 1.403(4) 0.2673(19) 0.034(8) Uiso 1 1 d . . .

loop_
_atom_site_aniso_label
_atom_site_aniso_U_11
_atom_site_aniso_U_22
_atom_site_aniso_U_33
_atom_site_aniso_U_23
_atom_site_aniso_U_13
_atom_site_aniso_U_12
Ag1 0.03713(13) 0.03320(13) 0.03737(13) -0.00143(9) 0.00787(9) 0.00083(9)
C5 0.0305(13) 0.0229(12) 0.0260(12) 0.0000(10) 0.0040(10) 0.0002(9)
C6 0.0323(13) 0.0207(11) 0.0253(12) -0.0008(10) 0.0034(10) -0.0008(10)
C7 0.057(2) 0.0338(17) 0.091(3) -0.0098(19) 0.031(2) 0.0093(15)
C8 0.0489(19) 0.0408(17) 0.0496(18) 0.0112(16) -0.0104(15) -0.0168(14)
C11 0.0457(18) 0.0397(17) 0.0495(18) 0.0136(15) -0.0100(14) -0.0066(14)
C1 0.0383(14) 0.0190(11) 0.0270(12) -0.0017(10) 0.0073(10) 0.0001(10)
C2 0.0509(18) 0.0268(14) 0.0529(19) -0.0015(14) 0.0259(15) -0.0085(12)
C3 0.0469(18) 0.0378(16) 0.0546(19) -0.0056(15) 0.0311(15) -0.0013(13)
C4 0.0427(16) 0.0270(13) 0.0384(15) -0.0033(12) 0.0143(12) 0.0021(11)
C13 0.0323(14) 0.0298(13) 0.0264(12) 0.0005(11) 0.0016(10) 0.0010(10)
C14 0.0334(14) 0.0313(13) 0.0305(13) -0.0021(12) 0.0055(11) -0.0006(11)
C15 0.060(2) 0.0369(16) 0.063(2) -0.0025(17) 0.0317(18) -0.0068(15)
C12 0.0421(16) 0.0317(14) 0.0401(15) -0.0050(13) 0.0116(13) 0.0008(12)
C9 0.0327(14) 0.0319(14) 0.0304(13) -0.0003(12) 0.0057(11) -0.0057(11)
C10 0.0320(14) 0.0334(14) 0.0274(12) 0.0017(12) 0.0040(10) -0.0040(11)
N2 0.0327(12) 0.0336(12) 0.0302(11) 0.0004(10) 0.0060(9) 0.0000(9)
N3 0.0304(12) 0.0335(12) 0.0291(11) 0.0019(10) 0.0029(9) -0.0038(9)
O1 0.0673(15) 0.0320(11) 0.0362(11) -0.0122(10) -0.0051(10) 0.0085(10)
O2 0.0669(15) 0.0269(10) 0.0378(11) 0.0056(9) 0.0079(10) 0.0004(10)
O3 0.0440(13) 0.0345(11) 0.0786(17) -0.0026(12) 0.0225(12) 0.0044(9)
S1 0.0403(4) 0.0183(3) 0.0307(3) -0.0020(3) 0.0048(3) 0.0003(2)
N1 0.0355(14) 0.0189(10) 0.0388(13) 0.0008(10) 0.0053(10) -0.0001(9)

loop_
_atom_type_symbol
_atom_type_description
_atom_type_scat_dispersion_real
_atom_type_scat_dispersion_imag
_atom_type_scat_source
C C 0.0033 0.0016 'International Tables Vol C Tables 4.2.6.8 and 6.1.1.4'
H H 0.0000 0.0000 'International Tables Vol C Tables 4.2.6.8 and 6.1.1.4'
N N 0.0061 0.0033 'International Tables Vol C Tables 4.2.6.8 and 6.1.1.4'
O O 0.0106 0.0060 'International Tables Vol C Tables 4.2.6.8 and 6.1.1.4'
S S 0.1246 0.1234 'International Tables Vol C Tables 4.2.6.8 and 6.1.1.4'
Ag Ag -0.8971 1.1015 'International Tables Vol C Tables 4.2.6.8 and 6.1.1.4'

loop_
_geom_angle_atom_site_label_1
_geom_angle_atom_site_label_2
_geom_angle_atom_site_label_3
_geom_angle
_geom_angle_site_symmetry_1
_geom_angle_site_symmetry_3
_geom_angle_publ_flag
N2 Ag1 N3 109.83(8) . . ?
N2 Ag1 N1 114.65(9) . 1_545 ?
N3 Ag1 N1 124.91(9) . 1_545 ?
N2 Ag1 O1 120.13(8) . . ?
N3 Ag1 O1 98.02(8) . . ?
N1 Ag1 O1 86.62(8) 1_545 . ?
C1 C5 C6 120.6(3) . . ?
C1 C5 H5 119.7 . . ?
C6 C5 H5 119.7 . . ?
C5 C6 C4 119.7(2) . . ?
C5 C6 N1 120.0(2) . . ?
C4 C6 N1 120.2(2) . . ?
C4 C7 H7A 109.5 . . ?
C4 C7 H7B 109.5 . . ?
H7A C7 H7B 109.5 . . ?
C4 C7 H7C 109.5 . . ?
H7A C7 H7C 109.5 . . ?
H7B C7 H7C 109.5 . . ?
C9 C8 H18A 109.5 . . ?
C9 C8 H18B 109.5 . . ?
H18A C8 H18B 109.5 . . ?
C9 C8 H18C 109.5 . . ?
H18A C8 H18C 109.5 . . ?
H18B C8 H18C 109.5 . . ?
C10 C11 H16A 109.5 . . ?
C10 C11 H16B 109.5 . . ?
H16A C11 H16B 109.5 . . ?
C10 C11 H16C 109.5 . . ?
H16A C11 H16C 109.5 . . ?
H16B C11 H16C 109.5 . . ?
C5 C1 C2 120.5(2) . . ?
C5 C1 S1 120.8(2) . . ?
C2 C1 S1 118.6(2) . . ?
C3 C2 C1 118.5(3) . . ?
C3 C2 H2 120.7 . . ?
C1 C2 H2 120.7 . . ?
C2 C3 C4 122.5(3) . . ?
C2 C3 H3 118.7 . . ?
C4 C3 H3 118.7 . . ?
C3 C4 C6 118.2(3) . . ?
C3 C4 C7 121.1(3) . . ?
C6 C4 C7 120.6(3) . . ?
N2 C13 C14 120.6(3) . 3_765 ?
N2 C13 C12 118.5(3) . . ?
C14 C13 C12 120.9(3) 3_765 . ?
N2 C14 C13 120.7(3) . 3_765 ?
N2 C14 C15 118.0(3) . . ?
C13 C14 C15 121.3(3) 3_765 . ?
C14 C15 H12A 109.5 . . ?
C14 C15 H12B 109.5 . . ?
H12A C15 H12B 109.5 . . ?
C14 C15 H12C 109.5 . . ?
H12A C15 H12C 109.5 . . ?
H12B C15 H12C 109.5 . . ?
C13 C12 H13A 109.5 . . ?
C13 C12 H13B 109.5 . . ?
H13A C12 H13B 109.5 . . ?
C13 C12 H13C 109.5 . . ?
H13A C12 H13C 109.5 . . ?
H13B C12 H13C 109.5 . . ?
N3 C9 C10 120.2(3) . 3_665 ?
N3 C9 C8 117.3(2) . . ?
C10 C9 C8 122.5(3) 3_665 . ?
N3 C10 C9 120.9(3) . 3_665 ?
N3 C10 C11 117.9(2) . . ?
C9 C10 C11 121.2(3) 3_665 . ?
C13 N2 C14 118.7(2) . . ?
C13 N2 Ag1 123.29(19) . . ?
C14 N2 Ag1 117.99(19) . . ?
C10 N3 C9 118.9(2) . . ?
C10 N3 Ag1 121.88(18) . . ?
C9 N3 Ag1 119.07(18) . . ?
S1 O1 Ag1 124.58(13) . . ?
O3 S1 O2 113.23(15) . . ?
O3 S1 O1 112.77(15) . . ?
O2 S1 O1 111.79(14) . . ?
O3 S1 C1 107.17(13) . . ?
O2 S1 C1 107.19(13) . . ?
O1 S1 C1 103.99(13) . . ?
C6 N1 Ag1 120.16(17) . 1_565 ?
C6 N1 HN1 111(2) . . ?
Ag1 N1 HN1 101(2) 1_565 . ?
C6 N1 HN2 113(2) . . ?
Ag1 N1 HN2 97(2) 1_565 . ?
HN1 N1 HN2 114(3) . . ?

loop_
_geom_bond_atom_site_label_1
_geom_bond_atom_site_label_2
_geom_bond_distance
_geom_bond_site_symmetry_2
_geom_bond_publ_flag
Ag1 N2 2.321(2) . ?
Ag1 N3 2.373(2) . ?
Ag1 N1 2.401(2) 1_545 ?
Ag1 O1 2.435(2) . ?
C5 C1 1.380(3) . ?
C5 C6 1.393(3) . ?
C5 H5 0.9300 . ?
C6 C4 1.402(4) . ?
C6 N1 1.410(3) . ?
C7 C4 1.505(4) . ?
C7 H7A 0.9600 . ?
C7 H7B 0.9600 . ?
C7 H7C 0.9600 . ?
C8 C9 1.492(4) . ?
C8 H18A 0.9600 . ?
C8 H18B 0.9600 . ?
C8 H18C 0.9600 . ?
C11 C10 1.492(4) . ?
C11 H16A 0.9600 . ?
C11 H16B 0.9600 . ?
C11 H16C 0.9600 . ?
C1 C2 1.385(4) . ?
C1 S1 1.768(3) . ?
C2 C3 1.383(4) . ?
C2 H2 0.9300 . ?
C3 C4 1.384(4) . ?
C3 H3 0.9300 . ?
C13 N2 1.339(4) . ?
C13 C14 1.389(4) 3_765 ?
C13 C12 1.493(4) . ?
C14 N2 1.343(4) . ?
C14 C13 1.389(4) 3_765 ?
C14 C15 1.487(4) . ?
C15 H12A 0.9600 . ?
C15 H12B 0.9600 . ?
C15 H12C 0.9600 . ?
C12 H13A 0.9600 . ?
C12 H13B 0.9600 . ?
C12 H13C 0.9600 . ?
C9 N3 1.347(4) . ?
C9 C10 1.394(4) 3_665 ?
C10 N3 1.339(4) . ?
C10 C9 1.394(4) 3_665 ?
O1 S1 1.460(2) . ?
O2 S1 1.444(2) . ?
O3 S1 1.435(2) . ?
N1 Ag1 2.401(2) 1_565 ?
N1 HN1 0.88(3) . ?
N1 HN2 0.84(3) . ?

loop_
_geom_hbond_atom_site_label_D
_geom_hbond_atom_site_label_H
_geom_hbond_atom_site_label_A
_geom_hbond_distance_DH
_geom_hbond_distance_HA
_geom_hbond_distance_DA
_geom_hbond_angle_DHA
_geom_hbond_site_symmetry_A
N1 HN1 O2 0.88(3) 2.22(3) 3.065(3) 162(3) 1_565
N1 HN2 O3 0.84(3) 2.09(3) 2.917(4) 167(3) 2_755

loop_
_geom_torsion_atom_site_label_1
_geom_torsion_atom_site_label_2
_geom_torsion_atom_site_label_3
_geom_torsion_atom_site_label_4
_geom_torsion
_geom_torsion_site_symmetry_1
_geom_torsion_site_symmetry_2
_geom_torsion_site_symmetry_3
_geom_torsion_site_symmetry_4
_geom_torsion_publ_flag
C1 C5 C6 C4 0.6(4) . . . . ?
C1 C5 C6 N1 -175.1(2) . . . . ?
C6 C5 C1 C2 -1.3(4) . . . . ?
C6 C5 C1 S1 175.4(2) . . . . ?
C5 C1 C2 C3 1.1(5) . . . . ?
S1 C1 C2 C3 -175.6(3) . . . . ?
C1 C2 C3 C4 -0.3(5) . . . . ?
C2 C3 C4 C6 -0.3(5) . . . . ?
C2 C3 C4 C7 177.2(4) . . . . ?
C5 C6 C4 C3 0.1(4) . . . . ?
N1 C6 C4 C3 175.9(3) . . . . ?
C5 C6 C4 C7 -177.4(3) . . . . ?
N1 C6 C4 C7 -1.6(4) . . . . ?
C14 C13 N2 C14 0.1(4) 3_765 . . . ?
C12 C13 N2 C14 179.2(2) . . . . ?
C14 C13 N2 Ag1 178.88(19) 3_765 . . . ?
C12 C13 N2 Ag1 -2.0(3) . . . . ?
C13 C14 N2 C13 -0.1(4) 3_765 . . . ?
C15 C14 N2 C13 179.2(3) . . . . ?
C13 C14 N2 Ag1 -178.9(2) 3_765 . . . ?
C15 C14 N2 Ag1 0.4(3) . . . . ?
N3 Ag1 N2 C13 101.4(2) . . . . ?
N1 Ag1 N2 C13 -112.1(2) 1_545 . . . ?
O1 Ag1 N2 C13 -11.0(2) . . . . ?
N3 Ag1 N2 C14 -79.9(2) . . . . ?
N1 Ag1 N2 C14 66.7(2) 1_545 . . . ?
O1 Ag1 N2 C14 167.72(18) . . . . ?
C9 C10 N3 C9 0.5(4) 3_665 . . . ?
C11 C10 N3 C9 -179.7(3) . . . . ?
C9 C10 N3 Ag1 -174.4(2) 3_665 . . . ?
C11 C10 N3 Ag1 5.4(4) . . . . ?
C10 C9 N3 C10 -0.5(4) 3_665 . . . ?
C8 C9 N3 C10 -179.8(3) . . . . ?
C10 C9 N3 Ag1 174.6(2) 3_665 . . . ?
C8 C9 N3 Ag1 -4.7(4) . . . . ?
N2 Ag1 N3 C10 101.8(2) . . . . ?
N1 Ag1 N3 C10 -40.6(2) 1_545 . . . ?
O1 Ag1 N3 C10 -132.1(2) . . . . ?
N2 Ag1 N3 C9 -73.1(2) . . . . ?
N1 Ag1 N3 C9 144.46(19) 1_545 . . . ?
O1 Ag1 N3 C9 53.0(2) . . . . ?
N2 Ag1 O1 S1 -75.84(18) . . . . ?
N3 Ag1 O1 S1 165.62(17) . . . . ?
N1 Ag1 O1 S1 40.83(17) 1_545 . . . ?
Ag1 O1 S1 O3 58.96(19) . . . . ?
Ag1 O1 S1 O2 -70.0(2) . . . . ?
Ag1 O1 S1 C1 174.72(15) . . . . ?
C5 C1 S1 O3 11.4(3) . . . . ?
C2 C1 S1 O3 -171.9(3) . . . . ?
C5 C1 S1 O2 133.3(2) . . . . ?
C2 C1 S1 O2 -50.1(3) . . . . ?
C5 C1 S1 O1 -108.2(2) . . . . ?
C2 C1 S1 O1 68.5(3) . . . . ?
C5 C6 N1 Ag1 95.9(3) . . . 1_565 ?
C4 C6 N1 Ag1 -79.9(3) . . . 1_565 ?
